data_4125382
loop_
_publ_author_name
'Longobardi, Lauren E.'
'Zatsepin, Pavel'
'Korol, Roman'
'Liu, Lei'
'Grimme, Stefan'
'Stephan, Douglas W.'

_publ_section_title
;
 Reactions of Boron-Derived Radicals with Nucleophiles.
;
_journal_issue 1
_journal_name_full 'Journal of the American Chemical Society'
_journal_page_first 426
_journal_page_last 435
_journal_paper_doi 10.1021/jacs.6b11190
_journal_volume 139
_journal_year 2017
_chemical_formula_sum 'C48 H33 B Cl2 F10 N2 O2'
_chemical_formula_weight 941.47
_space_group_crystal_system monoclinic
_space_group_IT_number 14
_space_group_name_Hall '-P 2ybc'
_space_group_name_H-M_alt 'P 1 21/c 1'
_symmetry_space_group_name_Hall '-P 2ybc'
_symmetry_space_group_name_H-M 'P 1 21/c 1'
_atom_sites_solution_hydrogens geom
_audit_creation_method SHELXL-2014/7
_cell_angle_alpha 90
_cell_angle_beta 103.312(7)
_cell_angle_gamma 90
_cell_formula_units_Z 4
_cell_length_a 14.349(2)
_cell_length_b 14.6217(18)
_cell_length_c 21.734(3)
_cell_measurement_reflns_used 4618
_cell_measurement_temperature 150(2)
_cell_measurement_theta_max 24.12
_cell_measurement_theta_min 2.38
_cell_volume 4437.4(10)
_computing_structure_refinement 'SHELXL-2014/7 (Sheldrick, 2014)'
_diffrn_ambient_temperature 150(2)
_diffrn_measured_fraction_theta_full 1.000
_diffrn_measured_fraction_theta_max 1.000
_diffrn_measurement_device_type kappa
_diffrn_radiation_type MoK\a
_diffrn_radiation_wavelength 0.71073
_diffrn_reflns_av_R_equivalents 0.0657
_diffrn_reflns_av_unetI/netI 0.0710
_diffrn_reflns_Laue_measured_fraction_full 1.000
_diffrn_reflns_Laue_measured_fraction_max 1.000
_diffrn_reflns_limit_h_max 17
_diffrn_reflns_limit_h_min -13
_diffrn_reflns_limit_k_max 17
_diffrn_reflns_limit_k_min -17
_diffrn_reflns_limit_l_max 25
_diffrn_reflns_limit_l_min -25
_diffrn_reflns_number 26972
_diffrn_reflns_point_group_measured_fraction_full 1.000
_diffrn_reflns_point_group_measured_fraction_max 1.000
_diffrn_reflns_theta_full 24.999
_diffrn_reflns_theta_max 24.999
_diffrn_reflns_theta_min 1.458
_exptl_absorpt_coefficient_mu 0.230
_exptl_absorpt_correction_type multi-scan
_exptl_absorpt_process_details sadabs
_exptl_crystal_colour yellow
_exptl_crystal_density_diffrn 1.409
_exptl_crystal_description needle
_exptl_crystal_F_000 1920
_exptl_crystal_size_max 0.300
_exptl_crystal_size_mid 0.100
_exptl_crystal_size_min 0.100
_exptl_transmission_factor_max 0.7456
_exptl_transmission_factor_min 0.6399
_refine_diff_density_max 0.386
_refine_diff_density_min -0.352
_refine_diff_density_rms 0.057
_refine_ls_extinction_method none
_refine_ls_goodness_of_fit_ref 1.018
_refine_ls_hydrogen_treatment constr
_refine_ls_matrix_type full
_refine_ls_number_parameters 614
_refine_ls_number_reflns 7823
_refine_ls_number_restraints 0
_refine_ls_restrained_S_all 1.018
_refine_ls_R_factor_all 0.1071
_refine_ls_R_factor_gt 0.0507
_refine_ls_shift/su_max 0.081
_refine_ls_shift/su_mean 0.004
_refine_ls_structure_factor_coef Fsqd
_refine_ls_weighting_details 'w=1/[\s^2^(Fo^2^)+(0.0643P)^2^+1.6605P] where P=(Fo^2^+2Fc^2^)/3'
_refine_ls_weighting_scheme calc
_refine_ls_wR_factor_gt 0.1129
_refine_ls_wR_factor_ref 0.1443
_reflns_Friedel_coverage 0.000
_reflns_number_gt 4584
_reflns_number_total 7823
_reflns_threshold_expression 'I > 2\s(I)'
_cod_data_source_file 11-LEL065_0m.cif
_cod_data_source_block LEL065_0m
_cod_depositor_comments 'Adding full bibliography for 4125374--4125385.cif.'
_cod_original_cell_volume 4437.3(10)
_cod_database_code 4125382
_shelx_shelxl_version_number 2014/7
_shelx_space_group_comment
;
The symmetry employed for this shelxl refinement is uniquely defined
by the following loop, which should always be used as a source of
symmetry information in preference to the above space-group names.
They are only intended as comments.
;
_shelx_estimated_absorpt_t_min 0.934
_shelx_estimated_absorpt_t_max 0.977

loop_
_space_group_symop_operation_xyz
'x, y, z'
'-x, y+1/2, -z+1/2'
'-x, -y, -z'
'x, -y-1/2, z-1/2'

loop_
_atom_site_label
_atom_site_type_symbol
_atom_site_fract_x
_atom_site_fract_y
_atom_site_fract_z
_atom_site_U_iso_or_equiv
_atom_site_adp_type
_atom_site_occupancy
_atom_site_site_symmetry_order
_atom_site_calc_flag
_atom_site_refinement_flags_posn
_atom_site_refinement_flags_adp
_atom_site_refinement_flags_occupancy
_atom_site_disorder_assembly
_atom_site_disorder_group
F3 F 0.85110(16) 1.05705(14) 0.63909(10) 0.0540(6) Uani 1 1 d . . . . .
F8 F 0.53603(17) 0.45098(15) 0.62397(11) 0.0620(7) Uani 1 1 d . . . . .
F7 F 0.71457(17) 0.41128(13) 0.69546(11) 0.0554(6) Uani 1 1 d . . . . .
F10 F 0.57182(14) 0.75658(13) 0.69266(9) 0.0443(5) Uani 1 1 d . . . . .
F9 F 0.46614(15) 0.62435(15) 0.62363(11) 0.0581(7) Uani 1 1 d . . . . .
F5 F 0.87915(14) 0.74301(13) 0.68781(8) 0.0371(5) Uani 1 1 d . . . . .
F4 F 0.92938(16) 0.88892(15) 0.62632(10) 0.0520(6) Uani 1 1 d . . . . .
F2 F 0.72389(16) 1.07629(13) 0.71337(10) 0.0474(6) Uani 1 1 d . . . . .
F1 F 0.67585(15) 0.93320(13) 0.77655(9) 0.0428(5) Uani 1 1 d . . . . .
F6 F 0.82282(14) 0.54141(13) 0.76203(9) 0.0389(5) Uani 1 1 d . . . . .
O2 O 0.85834(15) 0.71014(14) 0.81353(9) 0.0256(5) Uani 1 1 d . . . . .
O1 O 0.70578(15) 0.76225(14) 0.82589(9) 0.0258(5) Uani 1 1 d . . . . .
N1 N 1.26445(19) 0.67572(17) 1.09051(12) 0.0284(6) Uani 1 1 d . . . . .
N2 N 1.20197(18) 0.78833(17) 1.13249(11) 0.0241(6) Uani 1 1 d . . . . .
C25 C 1.3576(3) 0.3783(3) 0.94316(18) 0.0585(13) Uani 1 1 d . . . . .
H25A H 1.3210 0.3238 0.9491 0.088 Uiso 1 1 calc R U . . .
H25B H 1.3446 0.3935 0.8981 0.088 Uiso 1 1 calc R U . . .
H25C H 1.4261 0.3663 0.9589 0.088 Uiso 1 1 calc R U . . .
C21 C 1.3281(3) 0.4577(2) 0.97928(16) 0.0403(10) Uani 1 1 d . . . . .
C20 C 1.3704(3) 0.5434(3) 0.97806(17) 0.0401(9) Uani 1 1 d . . . . .
H20A H 1.4152 0.5520 0.9525 0.048 Uiso 1 1 calc R U . . .
C19 C 1.3487(2) 0.6168(2) 1.01344(16) 0.0342(9) Uani 1 1 d . . . . .
C18 C 1.2827(2) 0.6014(2) 1.05010(14) 0.0287(8) Uani 1 1 d . . . . .
C15 C 1.1859(2) 0.7307(2) 1.08217(13) 0.0228(7) Uani 1 1 d . . . . .
C3 C 1.1022(2) 0.72988(19) 1.02849(13) 0.0226(7) Uani 1 1 d . . . . .
C4 C 1.0124(2) 0.7578(2) 1.03675(13) 0.0220(7) Uani 1 1 d . . . . .
H4A H 1.0058 0.7735 1.0780 0.026 Uiso 1 1 calc R U . . .
C12 C 0.9313(2) 0.76342(19) 0.98577(13) 0.0200(7) Uani 1 1 d . . . . .
C11 C 0.9424(2) 0.73384(19) 0.92489(13) 0.0211(7) Uani 1 1 d . . . . .
C10 C 0.8610(2) 0.73736(19) 0.87398(12) 0.0198(7) Uani 1 1 d . . . . .
C36 C 0.7758(2) 0.8305(2) 0.73530(13) 0.0234(7) Uani 1 1 d . . . . .
C41 C 0.8390(2) 0.8259(2) 0.69587(14) 0.0278(8) Uani 1 1 d . . . . .
C40 C 0.8666(3) 0.8992(2) 0.66358(15) 0.0346(9) Uani 1 1 d . . . . .
C39 C 0.8263(3) 0.9835(2) 0.66970(15) 0.0346(9) Uani 1 1 d . . . . .
C45 C 0.5898(3) 0.5167(2) 0.65901(16) 0.0372(9) Uani 1 1 d . . . . .
C44 C 0.6795(3) 0.4976(2) 0.69455(15) 0.0333(8) Uani 1 1 d . . . . .
C43 C 0.7345(2) 0.5662(2) 0.72951(13) 0.0264(8) Uani 1 1 d . . . . .
C42 C 0.7022(2) 0.6565(2) 0.73137(13) 0.0246(7) Uani 1 1 d . . . . .
C47 C 0.6113(2) 0.6710(2) 0.69439(14) 0.0295(8) Uani 1 1 d . . . . .
C46 C 0.5548(3) 0.6043(2) 0.65868(15) 0.0358(9) Uani 1 1 d . . . . .
C9 C 0.7741(2) 0.76751(19) 0.88112(13) 0.0213(7) Uani 1 1 d . . . . .
C14 C 0.7584(2) 0.8000(2) 0.93972(13) 0.0210(7) Uani 1 1 d . . . . .
C13 C 0.8386(2) 0.7982(2) 0.99314(13) 0.0214(7) Uani 1 1 d . . . . .
C1 C 1.0331(2) 0.7038(2) 0.91737(13) 0.0243(7) Uani 1 1 d . . . . .
H1A H 1.0398 0.6841 0.8770 0.029 Uiso 1 1 calc R U . . .
C2 C 1.1118(2) 0.7028(2) 0.96760(14) 0.0251(7) Uani 1 1 d . . . . .
H2A H 1.1724 0.6840 0.9614 0.030 Uiso 1 1 calc R U . . .
C17 C 1.2901(2) 0.7693(2) 1.17233(15) 0.0334(8) Uani 1 1 d . . . . .
H17A H 1.3179 0.7998 1.2108 0.040 Uiso 1 1 calc R U . . .
C16 C 1.3291(3) 0.6995(2) 1.14643(15) 0.0360(9) Uani 1 1 d . . . . .
H16A H 1.3894 0.6717 1.1632 0.043 Uiso 1 1 calc R U . . .
C22 C 1.2591(3) 0.4475(2) 1.01490(16) 0.0445(10) Uani 1 1 d . . . . .
H22A H 1.2276 0.3902 1.0142 0.053 Uiso 1 1 calc R U . . .
C23 C 1.2347(3) 0.5184(2) 1.05152(15) 0.0375(9) Uani 1 1 d . . . . .
C26 C 1.1596(4) 0.5059(3) 1.08944(19) 0.0656(14) Uani 1 1 d . . . . .
H26A H 1.1349 0.4432 1.0841 0.098 Uiso 1 1 calc R U . . .
H26B H 1.1882 0.5173 1.1342 0.098 Uiso 1 1 calc R U . . .
H26C H 1.1070 0.5491 1.0745 0.098 Uiso 1 1 calc R U . . .
C24 C 1.3929(3) 0.7106(3) 1.0097(2) 0.0562(11) Uani 1 1 d . . . . .
H24A H 1.4374 0.7077 0.9817 0.084 Uiso 1 1 calc R U . . .
H24B H 1.3421 0.7550 0.9930 0.084 Uiso 1 1 calc R U . . .
H24C H 1.4275 0.7296 1.0521 0.084 Uiso 1 1 calc R U . . .
C27 C 1.1404(2) 0.8635(2) 1.14286(14) 0.0234(7) Uani 1 1 d . . . . .
C32 C 1.1344(2) 0.9405(2) 1.10382(14) 0.0278(8) Uani 1 1 d . . . . .
C31 C 1.0723(2) 1.0100(2) 1.11357(15) 0.0312(8) Uani 1 1 d . . . . .
H31A H 1.0666 1.0636 1.0882 0.037 Uiso 1 1 calc R U . . .
C30 C 1.0185(3) 1.0032(2) 1.15927(15) 0.0318(8) Uani 1 1 d . . . . .
C34 C 0.9508(3) 1.0800(3) 1.16756(19) 0.0495(11) Uani 1 1 d . . . . .
H34A H 0.9190 1.0640 1.2015 0.074 Uiso 1 1 calc R U . . .
H34B H 0.9872 1.1367 1.1786 0.074 Uiso 1 1 calc R U . . .
H34C H 0.9025 1.0887 1.1280 0.074 Uiso 1 1 calc R U . . .
C29 C 1.0287(2) 0.9254(2) 1.19748(14) 0.0291(8) Uani 1 1 d . . . . .
H29A H 0.9932 0.9208 1.2292 0.035 Uiso 1 1 calc R U . . .
C28 C 1.0903(2) 0.8539(2) 1.19012(13) 0.0260(8) Uani 1 1 d . . . . .
C33 C 1.1003(3) 0.7697(2) 1.23223(15) 0.0352(9) Uani 1 1 d . . . . .
H33A H 1.0592 0.7763 1.2623 0.053 Uiso 1 1 calc R U . . .
H33B H 1.0809 0.7153 1.2061 0.053 Uiso 1 1 calc R U . . .
H33C H 1.1671 0.7632 1.2555 0.053 Uiso 1 1 calc R U . . .
C35 C 1.1921(3) 0.9492(2) 1.05408(16) 0.0410(9) Uani 1 1 d . . . . .
H35A H 1.2311 0.8941 1.0543 0.062 Uiso 1 1 calc R U . . .
H35B H 1.1486 0.9563 1.0124 0.062 Uiso 1 1 calc R U . . .
H35C H 1.2340 1.0028 1.0633 0.062 Uiso 1 1 calc R U . . .
C5 C 0.8246(2) 0.8343(2) 1.05082(14) 0.0277(8) Uani 1 1 d . . . . .
H5A H 0.8767 0.8356 1.0868 0.033 Uiso 1 1 calc R U . . .
C6 C 0.7370(3) 0.8675(2) 1.05571(15) 0.0342(8) Uani 1 1 d . . . . .
H6A H 0.7293 0.8905 1.0951 0.041 Uiso 1 1 calc R U . . .
C7 C 0.6585(3) 0.8679(2) 1.00304(15) 0.0330(8) Uani 1 1 d . . . . .
H7A H 0.5983 0.8910 1.0071 0.040 Uiso 1 1 calc R U . . .
C8 C 0.6690(2) 0.8352(2) 0.94611(14) 0.0267(8) Uani 1 1 d . . . . .
H8A H 0.6161 0.8360 0.9106 0.032 Uiso 1 1 calc R U . . .
C38 C 0.7625(3) 0.9927(2) 0.70732(15) 0.0316(8) Uani 1 1 d . . . . .
C37 C 0.7380(2) 0.9177(2) 0.73947(14) 0.0278(8) Uani 1 1 d . . . . .
B1 B 0.7600(3) 0.7390(3) 0.77622(16) 0.0247(8) Uani 1 1 d . . . . .
Cl2A Cl 1.4604(10) 0.7940(11) 1.3395(5) 0.111(6) Uani 0.49(6) 1 d . . P A 1
Cl1A Cl 1.5111(5) 0.9785(5) 1.3254(8) 0.064(2) Uani 0.49(6) 1 d . . P A 1
C48A C 1.5494(14) 0.8692(13) 1.3579(7) 0.038(6) Uani 0.49(6) 1 d . . P A 1
H48A H 1.6043 0.8479 1.3413 0.046 Uiso 0.49(6) 1 calc R U P A 1
H48B H 1.5708 0.8741 1.4045 0.046 Uiso 0.49(6) 1 calc R U P A 1
C48B C 1.5471(15) 0.8753(19) 1.3549(11) 0.081(10) Uani 0.51(6) 1 d . . P A 2
H48C H 1.5636 0.8867 1.4011 0.097 Uiso 0.51(6) 1 calc R U P A 2
H48D H 1.6054 0.8525 1.3429 0.097 Uiso 0.51(6) 1 calc R U P A 2
Cl1B Cl 1.5131(7) 0.9778(7) 1.3161(7) 0.087(3) Uani 0.51(6) 1 d . . P A 2
Cl2B Cl 1.4534(6) 0.7857(5) 1.3371(2) 0.046(3) Uani 0.51(6) 1 d . . P A 2

loop_
_atom_site_aniso_label
_atom_site_aniso_U_11
_atom_site_aniso_U_22
_atom_site_aniso_U_33
_atom_site_aniso_U_23
_atom_site_aniso_U_13
_atom_site_aniso_U_12
F3 0.0604(16) 0.0393(13) 0.0594(14) 0.0143(10) 0.0080(11) -0.0201(11)
F8 0.0572(16) 0.0363(13) 0.0823(16) -0.0173(11) -0.0046(13) -0.0195(11)
F7 0.0611(16) 0.0235(11) 0.0767(15) -0.0061(10) 0.0061(12) 0.0023(11)
F10 0.0339(12) 0.0320(12) 0.0569(13) -0.0039(9) -0.0101(10) 0.0068(10)
F9 0.0356(14) 0.0470(14) 0.0752(15) -0.0055(11) -0.0210(12) -0.0032(11)
F5 0.0435(13) 0.0368(12) 0.0339(10) -0.0036(8) 0.0153(9) 0.0070(10)
F4 0.0530(15) 0.0595(15) 0.0516(13) 0.0058(10) 0.0284(12) -0.0057(11)
F2 0.0525(15) 0.0224(11) 0.0620(13) 0.0001(9) 0.0024(11) 0.0035(10)
F1 0.0493(14) 0.0340(12) 0.0495(12) 0.0016(9) 0.0207(11) 0.0133(10)
F6 0.0360(13) 0.0305(11) 0.0447(11) -0.0029(9) -0.0018(9) 0.0091(9)
O2 0.0264(13) 0.0292(12) 0.0195(11) -0.0024(9) 0.0019(9) 0.0050(10)
O1 0.0223(13) 0.0326(13) 0.0203(11) -0.0010(9) 0.0003(9) 0.0031(10)
N1 0.0255(16) 0.0253(15) 0.0300(14) -0.0039(11) -0.0027(12) 0.0046(13)
N2 0.0253(16) 0.0207(14) 0.0235(13) -0.0018(11) 0.0002(11) -0.0018(12)
C25 0.070(3) 0.039(2) 0.052(2) -0.0165(19) -0.016(2) 0.025(2)
C21 0.049(3) 0.025(2) 0.036(2) -0.0085(16) -0.0138(19) 0.0160(18)
C20 0.027(2) 0.043(2) 0.047(2) -0.0091(18) 0.0012(16) 0.0101(17)
C19 0.021(2) 0.031(2) 0.046(2) -0.0091(16) -0.0029(16) 0.0032(15)
C18 0.029(2) 0.0209(18) 0.0307(18) -0.0007(14) -0.0043(15) 0.0072(15)
C15 0.0255(19) 0.0178(16) 0.0239(16) 0.0035(12) 0.0031(13) -0.0023(14)
C3 0.0259(19) 0.0168(16) 0.0234(16) 0.0013(12) 0.0023(13) -0.0028(14)
C4 0.0283(19) 0.0172(16) 0.0203(15) 0.0012(12) 0.0055(13) -0.0034(14)
C12 0.0250(18) 0.0120(15) 0.0219(15) 0.0022(12) 0.0028(13) -0.0034(13)
C11 0.0271(19) 0.0137(15) 0.0225(16) 0.0022(12) 0.0057(14) -0.0022(13)
C10 0.0264(19) 0.0159(15) 0.0160(15) 0.0009(12) 0.0027(13) -0.0009(13)
C36 0.0238(19) 0.0257(17) 0.0181(15) -0.0029(13) -0.0006(13) 0.0006(14)
C41 0.030(2) 0.0265(19) 0.0249(17) -0.0045(14) 0.0017(15) 0.0009(15)
C40 0.035(2) 0.040(2) 0.0301(18) -0.0006(15) 0.0096(16) -0.0071(17)
C39 0.039(2) 0.029(2) 0.0323(18) 0.0064(15) 0.0020(17) -0.0144(17)
C45 0.039(2) 0.031(2) 0.039(2) -0.0069(16) 0.0042(17) -0.0151(17)
C44 0.045(2) 0.0175(18) 0.0375(19) 0.0003(14) 0.0106(17) -0.0012(16)
C43 0.028(2) 0.0273(19) 0.0223(16) 0.0031(13) 0.0031(14) 0.0026(15)
C42 0.0280(19) 0.0268(18) 0.0189(15) 0.0027(13) 0.0049(13) 0.0000(15)
C47 0.028(2) 0.0250(18) 0.0337(18) 0.0011(14) 0.0034(15) 0.0027(15)
C46 0.029(2) 0.036(2) 0.0363(19) 0.0008(16) -0.0052(16) -0.0063(17)
C9 0.0239(18) 0.0149(16) 0.0223(15) 0.0028(12) -0.0002(13) -0.0015(13)
C14 0.0220(18) 0.0170(16) 0.0232(16) 0.0014(12) 0.0038(13) -0.0016(13)
C13 0.0239(18) 0.0208(16) 0.0200(15) 0.0019(12) 0.0061(13) -0.0015(14)
C1 0.030(2) 0.0207(17) 0.0220(16) -0.0003(13) 0.0057(14) 0.0011(14)
C2 0.0227(19) 0.0201(17) 0.0308(17) 0.0032(13) 0.0028(14) 0.0054(14)
C17 0.030(2) 0.032(2) 0.0326(18) -0.0056(15) -0.0048(15) 0.0009(16)
C16 0.029(2) 0.037(2) 0.0341(19) -0.0031(16) -0.0088(15) 0.0076(16)
C22 0.066(3) 0.0184(19) 0.041(2) 0.0016(16) -0.005(2) 0.0007(18)
C23 0.058(3) 0.0184(18) 0.0323(18) 0.0046(14) 0.0032(17) 0.0003(17)
C26 0.116(4) 0.033(2) 0.058(3) 0.0049(19) 0.042(3) -0.016(2)
C24 0.040(3) 0.044(2) 0.092(3) -0.021(2) 0.030(2) -0.009(2)
C27 0.0243(19) 0.0160(16) 0.0277(17) -0.0039(13) 0.0019(14) -0.0019(14)
C32 0.032(2) 0.0229(18) 0.0281(17) -0.0024(14) 0.0070(14) -0.0020(15)
C31 0.037(2) 0.0188(18) 0.0373(19) 0.0012(14) 0.0076(16) -0.0022(15)
C30 0.037(2) 0.0222(18) 0.0358(18) -0.0042(15) 0.0066(16) 0.0007(15)
C34 0.059(3) 0.032(2) 0.063(3) -0.0016(18) 0.025(2) 0.0109(19)
C29 0.028(2) 0.0295(19) 0.0302(17) -0.0048(14) 0.0068(15) -0.0021(15)
C28 0.028(2) 0.0243(18) 0.0236(16) -0.0015(13) 0.0010(14) -0.0063(15)
C33 0.041(2) 0.032(2) 0.0305(18) 0.0064(14) 0.0053(16) 0.0009(17)
C35 0.055(3) 0.0247(19) 0.048(2) 0.0036(16) 0.0225(19) -0.0027(18)
C5 0.030(2) 0.0318(19) 0.0216(16) 0.0008(13) 0.0058(14) -0.0020(15)
C6 0.035(2) 0.045(2) 0.0259(17) -0.0045(15) 0.0131(15) 0.0005(17)
C7 0.026(2) 0.041(2) 0.0350(19) -0.0022(15) 0.0129(15) 0.0005(16)
C8 0.026(2) 0.0289(19) 0.0249(16) 0.0001(13) 0.0052(14) -0.0034(15)
C38 0.032(2) 0.0236(19) 0.0355(19) -0.0032(15) 0.0002(16) 0.0029(15)
C37 0.026(2) 0.0295(19) 0.0275(17) -0.0012(14) 0.0041(15) 0.0033(15)
B1 0.022(2) 0.030(2) 0.0212(18) -0.0017(15) 0.0026(15) 0.0066(16)
Cl2A 0.068(5) 0.086(6) 0.162(12) 0.034(5) -0.010(4) 0.005(4)
Cl1A 0.031(4) 0.039(4) 0.114(5) 0.009(3) -0.003(3) -0.009(2)
C48A 0.057(14) 0.036(9) 0.024(7) -0.015(6) 0.013(7) 0.011(8)
C48B 0.017(11) 0.11(2) 0.101(16) 0.018(12) -0.014(9) 0.013(10)
Cl1B 0.087(7) 0.090(6) 0.085(4) -0.006(3) 0.025(4) 0.008(4)
Cl2B 0.043(3) 0.037(3) 0.048(5) 0.0046(19) -0.0098(17) 0.0076(18)

loop_
_atom_type_symbol
_atom_type_description
_atom_type_scat_dispersion_real
_atom_type_scat_dispersion_imag
_atom_type_scat_source
C C 0.0033 0.0016 'International Tables Vol C Tables 4.2.6.8 and 6.1.1.4'
N N 0.0061 0.0033 'International Tables Vol C Tables 4.2.6.8 and 6.1.1.4'
O O 0.0106 0.0060 'International Tables Vol C Tables 4.2.6.8 and 6.1.1.4'
B B 0.0013 0.0007 'International Tables Vol C Tables 4.2.6.8 and 6.1.1.4'
F F 0.0171 0.0103 'International Tables Vol C Tables 4.2.6.8 and 6.1.1.4'
Cl Cl 0.1484 0.1585 'International Tables Vol C Tables 4.2.6.8 and 6.1.1.4'
H H 0.0000 0.0000 'International Tables Vol C Tables 4.2.6.8 and 6.1.1.4'

loop_
_geom_angle_atom_site_label_1
_geom_angle_atom_site_label_2
_geom_angle_atom_site_label_3
_geom_angle
C10 O2 B1 104.5(2)
C9 O1 B1 104.9(2)
C15 N1 C16 109.4(3)
C15 N1 C18 128.1(2)
C16 N1 C18 122.4(3)
C15 N2 C17 109.9(3)
C15 N2 C27 126.5(2)
C17 N2 C27 123.5(2)
C21 C25 H25A 109.5
C21 C25 H25B 109.5
H25A C25 H25B 109.5
C21 C25 H25C 109.5
H25A C25 H25C 109.5
H25B C25 H25C 109.5
C20 C21 C22 118.3(3)
C20 C21 C25 120.2(4)
C22 C21 C25 121.5(4)
C21 C20 C19 121.7(4)
C21 C20 H20A 119.1
C19 C20 H20A 119.1
C18 C19 C20 117.3(3)
C18 C19 C24 121.6(3)
C20 C19 C24 121.0(4)
C19 C18 C23 123.8(3)
C19 C18 N1 117.7(3)
C23 C18 N1 118.4(3)
N2 C15 N1 106.1(2)
N2 C15 C3 126.9(3)
N1 C15 C3 126.9(3)
C4 C3 C2 119.4(3)
C4 C3 C15 120.2(3)
C2 C3 C15 120.4(3)
C3 C4 C12 122.1(3)
C3 C4 H4A 118.9
C12 C4 H4A 118.9
C4 C12 C11 117.4(3)
C4 C12 C13 122.5(3)
C11 C12 C13 120.1(3)
C10 C11 C1 122.4(3)
C10 C11 C12 117.6(3)
C1 C11 C12 119.9(3)
C9 C10 O2 112.4(2)
C9 C10 C11 122.3(3)
O2 C10 C11 125.3(3)
C41 C36 C37 113.8(3)
C41 C36 B1 119.0(3)
C37 C36 B1 127.0(3)
F5 C41 C36 118.5(3)
F5 C41 C40 116.2(3)
C36 C41 C40 125.3(3)
F4 C40 C39 120.6(3)
F4 C40 C41 121.6(3)
C39 C40 C41 117.8(3)
F3 C39 C38 120.2(3)
F3 C39 C40 119.9(3)
C38 C39 C40 119.9(3)
F8 C45 C44 120.9(3)
F8 C45 C46 119.9(3)
C44 C45 C46 119.2(3)
F7 C44 C45 119.7(3)
F7 C44 C43 120.1(3)
C45 C44 C43 120.2(3)
F6 C43 C44 116.0(3)
F6 C43 C42 120.9(3)
C44 C43 C42 123.0(3)
C47 C42 C43 113.7(3)
C47 C42 B1 120.7(3)
C43 C42 B1 125.5(3)
F10 C47 C42 119.0(3)
F10 C47 C46 116.3(3)
C42 C47 C46 124.7(3)
F9 C46 C45 119.9(3)
F9 C46 C47 120.9(3)
C45 C46 C47 119.2(3)
C10 C9 O1 111.8(3)
C10 C9 C14 123.1(3)
O1 C9 C14 125.1(3)
C8 C14 C9 122.7(3)
C8 C14 C13 120.2(3)
C9 C14 C13 117.1(3)
C5 C13 C14 117.3(3)
C5 C13 C12 122.9(3)
C14 C13 C12 119.8(3)
C2 C1 C11 121.2(3)
C2 C1 H1A 119.4
C11 C1 H1A 119.4
C1 C2 C3 119.9(3)
C1 C2 H2A 120.1
C3 C2 H2A 120.1
C16 C17 N2 107.3(3)
C16 C17 H17A 126.3
N2 C17 H17A 126.3
C17 C16 N1 107.3(3)
C17 C16 H16A 126.4
N1 C16 H16A 126.4
C21 C22 C23 122.5(4)
C21 C22 H22A 118.8
C23 C22 H22A 118.8
C18 C23 C22 116.2(4)
C18 C23 C26 122.2(3)
C22 C23 C26 121.6(3)
C23 C26 H26A 109.5
C23 C26 H26B 109.5
H26A C26 H26B 109.5
C23 C26 H26C 109.5
H26A C26 H26C 109.5
H26B C26 H26C 109.5
C19 C24 H24A 109.5
C19 C24 H24B 109.5
H24A C24 H24B 109.5
C19 C24 H24C 109.5
H24A C24 H24C 109.5
H24B C24 H24C 109.5
C28 C27 C32 123.9(3)
C28 C27 N2 118.2(3)
C32 C27 N2 117.8(3)
C31 C32 C27 116.4(3)
C31 C32 C35 121.3(3)
C27 C32 C35 122.3(3)
C30 C31 C32 122.2(3)
C30 C31 H31A 118.9
C32 C31 H31A 118.9
C31 C30 C29 118.8(3)
C31 C30 C34 120.3(3)
C29 C30 C34 120.9(3)
C30 C34 H34A 109.5
C30 C34 H34B 109.5
H34A C34 H34B 109.5
C30 C34 H34C 109.5
H34A C34 H34C 109.5
H34B C34 H34C 109.5
C30 C29 C28 121.5(3)
C30 C29 H29A 119.2
C28 C29 H29A 119.2
C27 C28 C29 117.2(3)
C27 C28 C33 122.2(3)
C29 C28 C33 120.6(3)
C28 C33 H33A 109.5
C28 C33 H33B 109.5
H33A C33 H33B 109.5
C28 C33 H33C 109.5
H33A C33 H33C 109.5
H33B C33 H33C 109.5
C32 C35 H35A 109.5
C32 C35 H35B 109.5
H35A C35 H35B 109.5
C32 C35 H35C 109.5
H35A C35 H35C 109.5
H35B C35 H35C 109.5
C6 C5 C13 121.3(3)
C6 C5 H5A 119.4
C13 C5 H5A 119.4
C5 C6 C7 120.9(3)
C5 C6 H6A 119.6
C7 C6 H6A 119.6
C8 C7 C6 120.0(3)
C8 C7 H7A 120.0
C6 C7 H7A 120.0
C7 C8 C14 120.4(3)
C7 C8 H8A 119.8
C14 C8 H8A 119.8
F2 C38 C39 119.3(3)
F2 C38 C37 120.3(3)
C39 C38 C37 120.3(3)
F1 C37 C38 116.5(3)
F1 C37 C36 120.8(3)
C38 C37 C36 122.8(3)
O1 B1 O2 104.5(2)
O1 B1 C42 108.4(3)
O2 B1 C42 113.1(3)
O1 B1 C36 111.1(3)
O2 B1 C36 106.7(3)
C42 B1 C36 112.8(2)
Cl2A C48A Cl1A 110.3(11)
Cl2A C48A H48A 109.6
Cl1A C48A H48A 109.6
Cl2A C48A H48B 109.6
Cl1A C48A H48B 109.5
H48A C48A H48B 108.1
Cl1B C48B Cl2B 113.6(12)
Cl1B C48B H48C 108.8
Cl2B C48B H48C 108.9
Cl1B C48B H48D 108.9
Cl2B C48B H48D 108.9
H48C C48B H48D 107.7

loop_
_geom_bond_atom_site_label_1
_geom_bond_atom_site_label_2
_geom_bond_distance
F3 C39 1.354(4)
F8 C45 1.352(4)
F7 C44 1.357(4)
F10 C47 1.370(4)
F9 C46 1.356(4)
F5 C41 1.370(4)
F4 C40 1.351(4)
F2 C38 1.360(4)
F1 C37 1.352(4)
F6 C43 1.351(4)
O2 C10 1.365(3)
O2 B1 1.517(4)
O1 C9 1.366(3)
O1 B1 1.508(4)
N1 C15 1.362(4)
N1 C16 1.392(4)
N1 C18 1.458(4)
N2 C15 1.357(4)
N2 C17 1.386(4)
N2 C27 1.459(4)
C25 C21 1.516(5)
C25 H25A 0.9800
C25 H25B 0.9800
C25 H25C 0.9800
C21 C20 1.395(5)
C21 C22 1.398(6)
C20 C19 1.396(5)
C20 H20A 0.9500
C19 C18 1.390(5)
C19 C24 1.522(5)
C18 C23 1.398(5)
C15 C3 1.469(4)
C3 C4 1.403(4)
C3 C2 1.418(4)
C4 C12 1.412(4)
C4 H4A 0.9500
C12 C11 1.435(4)
C12 C13 1.467(4)
C11 C10 1.413(4)
C11 C1 1.419(4)
C10 C9 1.364(4)
C36 C41 1.386(5)
C36 C37 1.397(4)
C36 B1 1.651(5)
C41 C40 1.389(5)
C40 C39 1.381(5)
C39 C38 1.368(5)
C45 C44 1.368(5)
C45 C46 1.375(5)
C44 C43 1.390(4)
C43 C42 1.402(4)
C42 C47 1.382(4)
C42 B1 1.649(5)
C47 C46 1.386(4)
C9 C14 1.425(4)
C14 C8 1.418(4)
C14 C13 1.435(4)
C13 C5 1.417(4)
C1 C2 1.378(4)
C1 H1A 0.9500
C2 H2A 0.9500
C17 C16 1.348(5)
C17 H17A 0.9500
C16 H16A 0.9500
C22 C23 1.400(5)
C22 H22A 0.9500
C23 C26 1.511(6)
C26 H26A 0.9800
C26 H26B 0.9800
C26 H26C 0.9800
C24 H24A 0.9800
C24 H24B 0.9800
C24 H24C 0.9800
C27 C28 1.390(4)
C27 C32 1.400(4)
C32 C31 1.400(5)
C32 C35 1.511(5)
C31 C30 1.395(5)
C31 H31A 0.9500
C30 C29 1.396(5)
C30 C34 1.521(5)
C34 H34A 0.9800
C34 H34B 0.9800
C34 H34C 0.9800
C29 C28 1.401(5)
C29 H29A 0.9500
C28 C33 1.521(4)
C33 H33A 0.9800
C33 H33B 0.9800
C33 H33C 0.9800
C35 H35A 0.9800
C35 H35B 0.9800
C35 H35C 0.9800
C5 C6 1.374(5)
C5 H5A 0.9500
C6 C7 1.409(5)
C6 H6A 0.9500
C7 C8 1.367(4)
C7 H7A 0.9500
C8 H8A 0.9500
C38 C37 1.389(5)
Cl2A C48A 1.66(3)
Cl1A C48A 1.78(2)
C48A H48A 0.9900
C48A H48B 0.9900
C48B Cl1B 1.73(3)
C48B Cl2B 1.85(3)
C48B H48C 0.9900
C48B H48D 0.9900

loop_
_geom_torsion_atom_site_label_1
_geom_torsion_atom_site_label_2
_geom_torsion_atom_site_label_3
_geom_torsion_atom_site_label_4
_geom_torsion
C22 C21 C20 C19 2.9(5)
C25 C21 C20 C19 -176.5(3)
C21 C20 C19 C18 -0.2(5)
C21 C20 C19 C24 -177.8(3)
C20 C19 C18 C23 -2.5(5)
C24 C19 C18 C23 175.1(3)
C20 C19 C18 N1 175.9(3)
C24 C19 C18 N1 -6.5(5)
C15 N1 C18 C19 106.1(4)
C16 N1 C18 C19 -74.9(4)
C15 N1 C18 C23 -75.4(4)
C16 N1 C18 C23 103.6(4)
C17 N2 C15 N1 -0.2(3)
C27 N2 C15 N1 176.2(3)
C17 N2 C15 C3 -178.4(3)
C27 N2 C15 C3 -2.0(5)
C16 N1 C15 N2 0.1(4)
C18 N1 C15 N2 179.2(3)
C16 N1 C15 C3 178.3(3)
C18 N1 C15 C3 -2.6(5)
N2 C15 C3 C4 -30.3(5)
N1 C15 C3 C4 151.8(3)
N2 C15 C3 C2 148.2(3)
N1 C15 C3 C2 -29.6(5)
C2 C3 C4 C12 -2.5(4)
C15 C3 C4 C12 176.1(3)
C3 C4 C12 C11 3.8(4)
C3 C4 C12 C13 -175.9(3)
C4 C12 C11 C10 178.6(3)
C13 C12 C11 C10 -1.7(4)
C4 C12 C11 C1 -2.3(4)
C13 C12 C11 C1 177.3(3)
B1 O2 C10 C9 8.3(3)
B1 O2 C10 C11 -173.0(3)
C1 C11 C10 C9 -179.0(3)
C12 C11 C10 C9 0.0(4)
C1 C11 C10 O2 2.4(4)
C12 C11 C10 O2 -178.5(3)
C37 C36 C41 F5 -179.1(2)
B1 C36 C41 F5 6.1(4)
C37 C36 C41 C40 1.5(5)
B1 C36 C41 C40 -173.3(3)
F5 C41 C40 F4 0.1(4)
C36 C41 C40 F4 179.5(3)
F5 C41 C40 C39 178.9(3)
C36 C41 C40 C39 -1.7(5)
F4 C40 C39 F3 -1.3(5)
C41 C40 C39 F3 180.0(3)
F4 C40 C39 C38 179.6(3)
C41 C40 C39 C38 0.9(5)
F8 C45 C44 F7 -0.9(5)
C46 C45 C44 F7 179.7(3)
F8 C45 C44 C43 179.0(3)
C46 C45 C44 C43 -0.4(5)
F7 C44 C43 F6 1.3(5)
C45 C44 C43 F6 -178.6(3)
F7 C44 C43 C42 -179.1(3)
C45 C44 C43 C42 1.0(5)
F6 C43 C42 C47 178.5(3)
C44 C43 C42 C47 -1.0(5)
F6 C43 C42 B1 -5.7(5)
C44 C43 C42 B1 174.7(3)
C43 C42 C47 F10 179.7(3)
B1 C42 C47 F10 3.7(4)
C43 C42 C47 C46 0.6(5)
B1 C42 C47 C46 -175.4(3)
F8 C45 C46 F9 0.5(5)
C44 C45 C46 F9 179.9(3)
F8 C45 C46 C47 -179.4(3)
C44 C45 C46 C47 0.0(5)
F10 C47 C46 F9 0.9(5)
C42 C47 C46 F9 179.9(3)
F10 C47 C46 C45 -179.2(3)
C42 C47 C46 C45 -0.1(5)
O2 C10 C9 O1 0.5(3)
C11 C10 C9 O1 -178.3(2)
O2 C10 C9 C14 -179.7(3)
C11 C10 C9 C14 1.6(5)
B1 O1 C9 C10 -9.1(3)
B1 O1 C9 C14 171.0(3)
C10 C9 C14 C8 177.0(3)
O1 C9 C14 C8 -3.2(5)
C10 C9 C14 C13 -1.4(4)
O1 C9 C14 C13 178.5(3)
C8 C14 C13 C5 -1.2(4)
C9 C14 C13 C5 177.2(3)
C8 C14 C13 C12 -178.8(3)
C9 C14 C13 C12 -0.4(4)
C4 C12 C13 C5 4.1(4)
C11 C12 C13 C5 -175.5(3)
C4 C12 C13 C14 -178.5(3)
C11 C12 C13 C14 1.9(4)
C10 C11 C1 C2 178.7(3)
C12 C11 C1 C2 -0.3(4)
C11 C1 C2 C3 1.7(4)
C4 C3 C2 C1 -0.3(4)
C15 C3 C2 C1 -178.9(3)
C15 N2 C17 C16 0.1(4)
C27 N2 C17 C16 -176.4(3)
N2 C17 C16 N1 0.0(4)
C15 N1 C16 C17 -0.1(4)
C18 N1 C16 C17 -179.2(3)
C20 C21 C22 C23 -3.2(5)
C25 C21 C22 C23 176.3(3)
C19 C18 C23 C22 2.3(5)
N1 C18 C23 C22 -176.2(3)
C19 C18 C23 C26 -176.8(3)
N1 C18 C23 C26 4.8(5)
C21 C22 C23 C18 0.7(5)
C21 C22 C23 C26 179.7(4)
C15 N2 C27 C28 109.0(3)
C17 N2 C27 C28 -75.0(4)
C15 N2 C27 C32 -70.0(4)
C17 N2 C27 C32 105.9(3)
C28 C27 C32 C31 -1.1(5)
N2 C27 C32 C31 177.9(3)
C28 C27 C32 C35 178.4(3)
N2 C27 C32 C35 -2.6(4)
C27 C32 C31 C30 -0.5(5)
C35 C32 C31 C30 -180.0(3)
C32 C31 C30 C29 1.6(5)
C32 C31 C30 C34 -179.1(3)
C31 C30 C29 C28 -1.1(5)
C34 C30 C29 C28 179.6(3)
C32 C27 C28 C29 1.5(5)
N2 C27 C28 C29 -177.5(3)
C32 C27 C28 C33 -178.9(3)
N2 C27 C28 C33 2.1(4)
C30 C29 C28 C27 -0.3(4)
C30 C29 C28 C33 -179.9(3)
C14 C13 C5 C6 1.6(5)
C12 C13 C5 C6 179.1(3)
C13 C5 C6 C7 -0.9(5)
C5 C6 C7 C8 -0.1(5)
C6 C7 C8 C14 0.4(5)
C9 C14 C8 C7 -178.1(3)
C13 C14 C8 C7 0.2(5)
F3 C39 C38 F2 0.3(5)
C40 C39 C38 F2 179.5(3)
F3 C39 C38 C37 -179.1(3)
C40 C39 C38 C37 0.0(5)
F2 C38 C37 F1 -0.7(4)
C39 C38 C37 F1 178.7(3)
F2 C38 C37 C36 -179.6(3)
C39 C38 C37 C36 -0.2(5)
C41 C36 C37 F1 -179.4(3)
B1 C36 C37 F1 -5.1(5)
C41 C36 C37 C38 -0.5(4)
B1 C36 C37 C38 173.8(3)
C9 O1 B1 O2 13.4(3)
C9 O1 B1 C42 134.3(2)
C9 O1 B1 C36 -101.2(3)
C10 O2 B1 O1 -13.1(3)
C10 O2 B1 C42 -130.9(3)
C10 O2 B1 C36 104.6(3)
C47 C42 B1 O1 64.4(4)
C43 C42 B1 O1 -111.1(3)
C47 C42 B1 O2 179.8(3)
C43 C42 B1 O2 4.3(4)
C47 C42 B1 C36 -59.1(4)
C43 C42 B1 C36 125.4(3)
C41 C36 B1 O1 168.1(3)
C37 C36 B1 O1 -6.0(4)
C41 C36 B1 O2 54.8(3)
C37 C36 B1 O2 -119.3(3)
C41 C36 B1 C42 -69.9(4)
C37 C36 B1 C42 116.0(3)
